data_2021444
loop_
_publ_author_name
'Qin, Tao'
'Zhang, Shunlin'
'Wang, Yixiong'
'Hou, Tianjiao'
'Zhu, Dunru'
'Jing, Su'

_publ_section_title
;
 Three novel topologically different metal--organic frameworks built from
 3-nitro-4-(pyridin-4-yl)benzoic acid
;
_journal_coeditor_code SK3712
_journal_issue 2
_journal_name_full 'Acta Crystallographica Section C'
_journal_page_first
;
;
_journal_paper_doi 10.1107/S2053229618018211
_journal_volume 75
_journal_year 2019
_chemical_formula_iupac '[Cd (C12 H7 N2 O4)2 (C3 H7 N O)], C3 H7 N O, C H4 O'
_chemical_formula_moiety 'C27 H21 Cd N5 O9'
_chemical_formula_sum 'C27 H21 Cd N5 O9'
_chemical_formula_weight 671.89
_chemical_name_systematic
;Poly[[(<i>N</i>,<i>N</i>-dimethylformamide-\k<i>O</i>)bis[\m~2~-3-nitro-4-(pyridin-4-yl)benzoato-\k^3^<i>O</i>,<i>O</i>':<i>N</i>]cadmium(II)] <i>N</i>,<i>N</i>-dimethylformamide monosolvate methanol
monosolvate]
;
_space_group_crystal_system monoclinic
_space_group_IT_number 14
_space_group_name_Hall '-P 2ybc'
_space_group_name_H-M_alt 'P 1 21/c 1'
_symmetry_space_group_name_Hall '-P 2ybc'
_symmetry_space_group_name_H-M 'P 1 21/c 1'
_atom_sites_solution_hydrogens geom
_audit_creation_method SHELXL-2018/3
_cell_angle_alpha 90
_cell_angle_beta 122.215(18)
_cell_angle_gamma 90
_cell_formula_units_Z 4
_cell_length_a 12.829(5)
_cell_length_b 15.854(6)
_cell_length_c 20.769(6)
_cell_measurement_reflns_used 5739
_cell_measurement_temperature 150(2)
_cell_measurement_theta_max 27.1109
_cell_measurement_theta_min 2.2624
_cell_volume 3574(2)
_computing_cell_refinement
;
SAINT (Bruker, 2005)
;
_computing_data_collection
;
APEX2 (Bruker, 2005)
;
_computing_data_reduction
;
SAINT (Bruker, 2005)
;
_computing_molecular_graphics
;
SHELXTL (Sheldrick, 2008) and DIAMOND (Brandenburg, 2010)
;
_computing_publication_material
;
SHELXTL (Sheldrick, 2008)
;
_computing_structure_refinement
;
SHELXL2018 (Sheldrick, 2015b)
;
_computing_structure_solution
;
SHELXS2018 (Sheldrick, 2015a)
;
_diffrn_ambient_temperature 150(2)
_diffrn_measured_fraction_theta_full 0.987
_diffrn_measured_fraction_theta_max 0.987
_diffrn_measurement_device_type 'Bruker D8 Venture'
_diffrn_measurement_method '\w scans'
_diffrn_radiation_type MoK\a
_diffrn_radiation_wavelength 0.71073
_diffrn_reflns_av_R_equivalents 0.0388
_diffrn_reflns_av_unetI/netI 0.0285
_diffrn_reflns_limit_h_max 15
_diffrn_reflns_limit_h_min -15
_diffrn_reflns_limit_k_max 19
_diffrn_reflns_limit_k_min -19
_diffrn_reflns_limit_l_max 25
_diffrn_reflns_limit_l_min -25
_diffrn_reflns_number 37455
_diffrn_reflns_theta_full 25.242
_diffrn_reflns_theta_max 26.000
_diffrn_reflns_theta_min 3.025
_diffrn_source 'fine-focus sealed tube'
_exptl_absorpt_coefficient_mu 0.660
_exptl_absorpt_correction_T_max 0.8794
_exptl_absorpt_correction_T_min 0.8631
_exptl_absorpt_correction_type multi-scan
_exptl_absorpt_process_details
;
(SADABS; Bruker, 2005)
;
_exptl_crystal_colour 'pale yellow'
_exptl_crystal_density_diffrn 1.249
_exptl_crystal_description block
_exptl_crystal_F_000 1352
_exptl_crystal_size_max 0.230
_exptl_crystal_size_mid 0.210
_exptl_crystal_size_min 0.200
_refine_diff_density_max 2.095
_refine_diff_density_min -1.104
_refine_ls_extinction_method none
_refine_ls_goodness_of_fit_ref 1.139
_refine_ls_hydrogen_treatment constr
_refine_ls_matrix_type full
_refine_ls_number_parameters 407
_refine_ls_number_reflns 6942
_refine_ls_number_restraints 157
_refine_ls_restrained_S_all 1.179
_refine_ls_R_factor_all 0.0694
_refine_ls_R_factor_gt 0.0556
_refine_ls_shift/su_max 0.001
_refine_ls_shift/su_mean 0.000
_refine_ls_structure_factor_coef Fsqd
_refine_ls_weighting_details 'w=1/[\s^2^(Fo^2^)+(0.0393P)^2^+9.3747P] where P=(Fo^2^+2Fc^2^)/3'
_refine_ls_weighting_scheme calc
_refine_ls_wR_factor_gt 0.1273
_refine_ls_wR_factor_ref 0.1360
_reflns_number_gt 5765
_reflns_number_total 6942
_reflns_threshold_expression 'I > 2\s(I)'
_cod_data_source_file sk3712sup1.cif
_cod_data_source_block 1845689
_cod_database_code 2021444
_shelx_space_group_comment
;
The symmetry employed for this shelxl refinement is uniquely defined
by the following loop, which should always be used as a source of
symmetry information in preference to the above space-group names.
They are only intended as comments.
;
_shelx_estimated_absorpt_t_min 0.863
_shelx_estimated_absorpt_t_max 0.879

loop_
_space_group_symop_operation_xyz
'x, y, z'
'-x, y+1/2, -z+1/2'
'-x, -y, -z'
'x, -y-1/2, z-1/2'

loop_
_atom_site_type_symbol
_atom_site_label
_atom_site_fract_x
_atom_site_fract_y
_atom_site_fract_z
_atom_site_U_iso_or_equiv
_atom_site_adp_type
_atom_site_calc_flag
_atom_site_occupancy
_atom_site_disorder_assembly
_atom_site_disorder_group
Cd Cd1 0.39798(3) 0.52414(2) 0.22861(2) 0.04032(12) Uani d 1 . .
O O1 0.5140(4) 0.4138(2) 0.3263(2) 0.0753(11) Uani d 1 . .
O O2 0.3145(4) 0.4122(2) 0.2630(2) 0.0748(10) Uani d 1 . .
O O3 0.6701(5) 0.1328(3) 0.5592(3) 0.1142(18) Uani d 1 . .
O O4 0.7464(5) 0.2559(4) 0.5651(3) 0.126(2) Uani d 1 . .
O O5 1.3191(3) 0.8574(2) 0.6401(2) 0.0689(10) Uani d 1 . .
O O6 1.1926(3) 0.9557(3) 0.6306(2) 0.0816(12) Uani d 1 . .
O O7 0.9997(6) 0.6001(4) 0.4008(4) 0.145(2) Uani d 1 . .
O O8 1.1370(6) 0.5846(3) 0.5157(4) 0.148(3) Uani d 1 . .
O O9 0.3605(7) 0.6051(4) 0.3111(4) 0.139(2) Uani d 1 . .
N N1 0.4284(4) 0.0538(2) 0.6440(2) 0.0534(9) Uani d 1 . .
N N2 0.6613(5) 0.2050(4) 0.5390(3) 0.0786(13) Uani d 1 . .
N N3 0.5850(3) 0.5945(2) 0.2950(2) 0.0503(9) Uani d 1 . .
N N4 1.0563(5) 0.6244(3) 0.4655(4) 0.101(2) Uani d 1 . .
N N5 0.3679(15) 0.5395(8) 0.4189(9) 0.212(4) Uani d 1 . .
C C1 0.4748(5) 0.1314(3) 0.6606(3) 0.0631(13) Uani d 1 . .
H H1A 0.505878 0.152505 0.710446 0.076 Uiso calc 1 . .
C C2 0.4799(5) 0.1824(3) 0.6090(3) 0.0696(14) Uani d 1 . .
H H2A 0.513217 0.237611 0.623344 0.084 Uiso calc 1 . .
C C3 0.4369(5) 0.1537(3) 0.5369(3) 0.0586(12) Uani d 1 . .
C C4 0.3893(6) 0.0739(4) 0.5195(3) 0.0767(17) Uani d 1 . .
H H4A 0.358176 0.051444 0.470093 0.092 Uiso calc 1 . .
C C5 0.3868(6) 0.0263(3) 0.5742(3) 0.0719(16) Uani d 1 . .
H H5A 0.353549 -0.029095 0.561130 0.086 Uiso calc 1 . .
C C6 0.4352(5) 0.2088(3) 0.4780(3) 0.0583(12) Uani d 1 . .
C C7 0.5381(5) 0.2369(3) 0.4806(3) 0.0585(11) Uani d 1 . .
C C8 0.5336(5) 0.2935(3) 0.4289(3) 0.0577(11) Uani d 1 . .
H H8A 0.607535 0.311982 0.433265 0.069 Uiso calc 1 . .
C C9 0.4226(5) 0.3230(3) 0.3714(2) 0.0520(10) Uani d 1 . .
C C10 0.3169(5) 0.2956(4) 0.3665(3) 0.0761(16) Uani d 1 . .
H H10A 0.238927 0.315052 0.326286 0.091 Uiso calc 1 . .
C C11 0.3233(5) 0.2398(4) 0.4200(4) 0.0852(19) Uani d 1 . .
H H11A 0.249614 0.222563 0.416669 0.102 Uiso calc 1 . .
C C12 0.4161(5) 0.3873(3) 0.3162(3) 0.0577(11) Uani d 1 . .
C C13 0.6705(5) 0.5682(4) 0.3637(3) 0.0812(19) Uani d 1 . .
H H13A 0.658520 0.515333 0.380352 0.097 Uiso calc 1 . .
C C14 0.7757(5) 0.6125(4) 0.4124(3) 0.0838(19) Uani d 1 . .
H H14A 0.832316 0.591897 0.462166 0.101 Uiso calc 1 . .
C C15 0.7980(4) 0.6868(3) 0.3884(3) 0.0536(11) Uani d 1 . .
C C16 0.7116(5) 0.7141(3) 0.3165(3) 0.0690(15) Uani d 1 . .
H H16A 0.723872 0.765052 0.297331 0.083 Uiso calc 1 . .
C C17 0.6066(4) 0.6665(3) 0.2722(3) 0.0606(13) Uani d 1 . .
H H17A 0.546855 0.686668 0.222837 0.073 Uiso calc 1 . .
C C18 0.9077(4) 0.7380(3) 0.4407(3) 0.0554(11) Uani d 1 . .
C C19 1.0264(4) 0.7082(3) 0.4814(3) 0.0580(12) Uani d 1 . .
C C20 1.1254(4) 0.7553(3) 0.5358(3) 0.0564(11) Uani d 1 . .
H H20A 1.206025 0.731969 0.562101 0.068 Uiso calc 1 . .
C C21 1.1064(4) 0.8354(3) 0.5514(3) 0.0543(11) Uani d 1 . .
C C22 0.9893(5) 0.8687(3) 0.5113(4) 0.0783(18) Uani d 1 . .
H H22A 0.975007 0.924717 0.520886 0.094 Uiso calc 1 . .
C C23 0.8917(4) 0.8198(3) 0.4564(3) 0.0772(17) Uani d 1 . .
H H23A 0.811422 0.843694 0.428823 0.093 Uiso calc 1 . .
C C24 1.2131(4) 0.8857(3) 0.6112(3) 0.0579(11) Uani d 1 . .
C C25 0.303(2) 0.5777(14) 0.3405(12) 0.171(3) Uani d 0.558(12) A 1
H H25A 0.216120 0.581242 0.312223 0.205 Uiso calc 0.558(12) A 1
C C25A 0.393(3) 0.588(2) 0.3730(13) 0.194(5) Uani d 0.442(12) A 2
H H25B 0.466305 0.618474 0.405429 0.233 Uiso calc 0.442(12) A 2
C C26 0.504(2) 0.5604(13) 0.4556(12) 0.214(6) Uani d 0.558(12) A 1
H H26A 0.519247 0.580357 0.416564 0.320 Uiso calc 0.558(12) A 1
H H26B 0.527793 0.604443 0.494073 0.320 Uiso calc 0.558(12) A 1
H H26C 0.553685 0.509640 0.479859 0.320 Uiso calc 0.558(12) A 1
C C26A 0.3825(11) 0.491(2) 0.4844(14) 0.214(6) Uani d 0.442(12) A 2
H H26D 0.302132 0.469387 0.471683 0.321 Uiso calc 0.442(12) A 2
H H26E 0.439110 0.443893 0.495954 0.321 Uiso calc 0.442(12) A 2
H H26F 0.415853 0.528165 0.528932 0.321 Uiso calc 0.442(12) A 2
C C27 0.284(3) 0.5088(19) 0.4401(18) 0.209(5) Uani d 0.558(12) A 1
H H27A 0.331845 0.484792 0.491446 0.313 Uiso calc 0.558(12) A 1
H H27B 0.233754 0.555511 0.439267 0.313 Uiso calc 0.558(12) A 1
H H27C 0.231179 0.465204 0.404019 0.313 Uiso calc 0.558(12) A 1
C C27A 0.228(2) 0.545(2) 0.3564(14) 0.203(5) Uani d 0.442(12) A 2
H H27D 0.180466 0.514209 0.373396 0.305 Uiso calc 0.442(12) A 2
H H27E 0.202087 0.604297 0.347645 0.305 Uiso calc 0.442(12) A 2
H H27F 0.212958 0.520128 0.309071 0.305 Uiso calc 0.442(12) A 2

loop_
_atom_site_aniso_label
_atom_site_aniso_U_11
_atom_site_aniso_U_22
_atom_site_aniso_U_33
_atom_site_aniso_U_12
_atom_site_aniso_U_13
_atom_site_aniso_U_23
Cd1 0.04007(18) 0.03512(17) 0.03677(17) 0.00016(11) 0.01445(13) 0.00110(11)
O1 0.084(2) 0.067(2) 0.0543(19) -0.0084(16) 0.0233(18) 0.0321(14)
O2 0.098(3) 0.056(2) 0.072(2) 0.0002(17) 0.047(2) 0.0255(18)
O3 0.109(4) 0.098(4) 0.133(4) 0.046(3) 0.063(3) 0.052(3)
O4 0.070(3) 0.162(5) 0.109(4) -0.011(3) 0.023(3) 0.034(4)
O5 0.0439(16) 0.064(2) 0.064(2) -0.0109(15) 0.0054(16) -0.0100(17)
O6 0.052(2) 0.080(3) 0.090(3) -0.0184(18) 0.023(2) -0.038(2)
O7 0.113(4) 0.128(4) 0.144(5) 0.003(3) 0.036(3) -0.078(4)
O8 0.128(4) 0.074(3) 0.163(5) 0.041(3) 0.024(4) -0.012(3)
O9 0.206(5) 0.119(4) 0.170(5) -0.015(4) 0.153(4) -0.049(3)
N1 0.065(2) 0.050(2) 0.0447(18) 0.0019(18) 0.0295(18) 0.0064(16)
N2 0.070(3) 0.099(4) 0.068(3) 0.013(3) 0.038(2) 0.021(3)
N3 0.0446(19) 0.045(2) 0.0400(18) -0.0056(15) 0.0084(15) 0.0026(15)
N4 0.062(3) 0.066(3) 0.125(5) 0.002(3) 0.017(3) -0.036(3)
N5 0.249(7) 0.207(6) 0.212(6) -0.028(6) 0.145(6) -0.020(5)
C1 0.073(3) 0.060(3) 0.047(3) -0.009(2) 0.026(2) 0.005(2)
C2 0.084(4) 0.057(3) 0.063(3) -0.017(3) 0.036(3) 0.000(2)
C3 0.067(3) 0.057(3) 0.059(3) 0.002(2) 0.038(2) 0.011(2)
C4 0.121(5) 0.062(3) 0.052(3) -0.016(3) 0.049(3) -0.003(2)
C5 0.115(5) 0.049(3) 0.060(3) -0.018(3) 0.052(3) -0.003(2)
C6 0.070(3) 0.055(3) 0.051(3) -0.002(2) 0.033(2) 0.011(2)
C7 0.066(3) 0.059(3) 0.053(3) 0.004(2) 0.034(2) 0.011(2)
C8 0.064(3) 0.062(3) 0.058(3) -0.007(2) 0.039(2) 0.002(2)
C9 0.074(3) 0.042(2) 0.045(2) -0.004(2) 0.036(2) 0.0015(18)
C10 0.064(3) 0.094(4) 0.065(3) 0.007(3) 0.031(3) 0.030(3)
C11 0.058(3) 0.109(5) 0.087(4) 0.001(3) 0.037(3) 0.044(4)
C12 0.093(3) 0.037(2) 0.048(2) -0.012(2) 0.040(2) -0.0058(18)
C13 0.059(3) 0.061(3) 0.064(3) -0.021(2) -0.007(2) 0.023(3)
C14 0.068(3) 0.068(3) 0.059(3) -0.020(3) -0.005(3) 0.018(3)
C15 0.042(2) 0.041(2) 0.052(2) -0.0059(18) 0.0075(19) -0.0003(18)
C16 0.058(3) 0.056(3) 0.058(3) -0.018(2) 0.007(2) 0.015(2)
C17 0.050(3) 0.057(3) 0.044(2) -0.015(2) 0.003(2) 0.010(2)
C18 0.045(2) 0.043(2) 0.053(3) -0.0046(18) 0.009(2) 0.0011(19)
C19 0.048(2) 0.045(2) 0.062(3) -0.0049(19) 0.017(2) -0.009(2)
C20 0.042(2) 0.054(3) 0.059(3) -0.004(2) 0.017(2) -0.003(2)
C21 0.041(2) 0.050(3) 0.055(3) -0.0090(19) 0.014(2) -0.006(2)
C22 0.050(3) 0.045(3) 0.099(4) -0.001(2) 0.013(3) -0.015(3)
C23 0.040(2) 0.050(3) 0.090(4) 0.003(2) 0.000(3) -0.005(3)
C24 0.049(2) 0.055(3) 0.051(3) -0.016(2) 0.014(2) -0.005(2)
C25 0.219(7) 0.177(7) 0.198(6) -0.032(6) 0.166(5) -0.034(6)
C25A 0.230(7) 0.181(7) 0.205(7) -0.018(6) 0.140(6) -0.036(6)
C26 0.238(9) 0.203(8) 0.213(8) -0.009(8) 0.129(7) -0.039(8)
C26A 0.251(9) 0.215(9) 0.207(9) -0.024(8) 0.143(8) -0.007(8)
C27 0.243(8) 0.216(8) 0.211(8) -0.029(8) 0.150(7) -0.007(7)
C27A 0.236(8) 0.207(8) 0.211(8) -0.028(7) 0.148(7) -0.017(7)

loop_
_atom_type_symbol
_atom_type_description
_atom_type_scat_dispersion_real
_atom_type_scat_dispersion_imag
_atom_type_scat_source
C C 0.0033 0.0016 'International Tables Vol C Tables 4.2.6.8 and 6.1.1.4'
H H 0.0000 0.0000 'International Tables Vol C Tables 4.2.6.8 and 6.1.1.4'
Cd Cd -0.8075 1.2024 'International Tables Vol C Tables 4.2.6.8 and 6.1.1.4'
N N 0.0061 0.0033 'International Tables Vol C Tables 4.2.6.8 and 6.1.1.4'
O O 0.0106 0.0060 'International Tables Vol C Tables 4.2.6.8 and 6.1.1.4'

loop_
_geom_angle_atom_site_label_1
_geom_angle_atom_site_label_2
_geom_angle_atom_site_label_3
_geom_angle_site_symmetry_1
_geom_angle_site_symmetry_3
_geom_angle
N3 Cd1 O6 . 4_475 141.28(13)
N3 Cd1 N1 . 4_565 99.57(14)
O6 Cd1 N1 4_475 4_565 88.85(16)
N3 Cd1 O2 . . 132.17(13)
O6 Cd1 O2 4_475 . 83.37(14)
N1 Cd1 O2 4_565 . 96.54(14)
N3 Cd1 O9 . . 81.6(2)
O6 Cd1 O9 4_475 . 89.2(2)
N1 Cd1 O9 4_565 . 178.0(2)
O2 Cd1 O9 . . 83.69(19)
N3 Cd1 O5 . 4_475 87.70(12)
O6 Cd1 O5 4_475 4_475 54.27(13)
N1 Cd1 O5 4_565 4_475 90.53(14)
O2 Cd1 O5 . 4_475 136.94(13)
O9 Cd1 O5 . 4_475 88.0(2)
N3 Cd1 O1 . . 82.73(13)
O6 Cd1 O1 4_475 . 135.55(13)
N1 Cd1 O1 4_565 . 88.53(14)
O2 Cd1 O1 . . 52.94(14)
O9 Cd1 O1 . . 93.2(2)
O5 Cd1 O1 4_475 . 170.09(12)
N3 Cd1 C24 . 4_475 114.21(15)
O6 Cd1 C24 4_475 4_475 27.31(14)
N1 Cd1 C24 4_565 4_475 91.11(15)
O2 Cd1 C24 . 4_475 110.13(16)
O9 Cd1 C24 . 4_475 87.0(2)
O5 Cd1 C24 4_475 4_475 27.03(14)
O1 Cd1 C24 . 4_475 162.84(15)
N3 Cd1 C12 . . 106.82(15)
O6 Cd1 C12 4_475 . 109.96(16)
N1 Cd1 C12 4_565 . 95.18(14)
O2 Cd1 C12 . . 26.64(15)
O9 Cd1 C12 . . 85.9(2)
O5 Cd1 C12 4_475 . 163.20(15)
O1 Cd1 C12 . . 26.51(14)
C24 Cd1 C12 4_475 . 136.75(17)
C12 O1 Cd1 . . 89.3(3)
C12 O2 Cd1 . . 94.4(3)
C24 O5 Cd1 . 4_676 89.7(3)
C24 O6 Cd1 . 4_676 93.9(3)
C25A O9 Cd1 . . 125(2)
C25 O9 Cd1 . . 123.8(11)
C5 N1 C1 . . 116.9(4)
C5 N1 Cd1 . 4_566 121.1(3)
C1 N1 Cd1 . 4_566 121.6(3)
O3 N2 O4 . . 125.1(6)
O3 N2 C7 . . 118.2(6)
O4 N2 C7 . . 116.7(5)
C13 N3 C17 . . 116.6(4)
C13 N3 Cd1 . . 119.4(3)
C17 N3 Cd1 . . 123.5(3)
O8 N4 O7 . . 122.5(6)
O8 N4 C19 . . 119.6(6)
O7 N4 C19 . . 117.9(6)
C25A N5 C26A . . 162.3(19)
C27 N5 C25 . . 113.4(18)
C27 N5 C26 . . 139.5(18)
C25 N5 C26 . . 106.0(13)
C25A N5 C27A . . 89(2)
C26A N5 C27A . . 108.5(13)
N1 C1 C2 . . 123.0(5)
N1 C1 H1A . . 118.5
C2 C1 H1A . . 118.5
C3 C2 C1 . . 120.0(5)
C3 C2 H2A . . 120.0
C1 C2 H2A . . 120.0
C4 C3 C2 . . 117.4(5)
C4 C3 C6 . . 121.0(5)
C2 C3 C6 . . 121.5(5)
C3 C4 C5 . . 119.5(5)
C3 C4 H4A . . 120.3
C5 C4 H4A . . 120.3
N1 C5 C4 . . 123.3(5)
N1 C5 H5A . . 118.3
C4 C5 H5A . . 118.3
C7 C6 C11 . . 116.8(4)
C7 C6 C3 . . 124.5(5)
C11 C6 C3 . . 118.4(5)
C6 C7 C8 . . 122.9(5)
C6 C7 N2 . . 120.6(4)
C8 C7 N2 . . 116.4(5)
C9 C8 C7 . . 119.8(5)
C9 C8 H8A . . 120.1
C7 C8 H8A . . 120.1
C8 C9 C10 . . 119.0(4)
C8 C9 C12 . . 120.6(5)
C10 C9 C12 . . 120.4(5)
C9 C10 C11 . . 120.5(5)
C9 C10 H10A . . 119.8
C11 C10 H10A . . 119.8
C6 C11 C10 . . 121.0(5)
C6 C11 H11A . . 119.5
C10 C11 H11A . . 119.5
O1 C12 O2 . . 122.4(4)
O1 C12 C9 . . 117.6(5)
O2 C12 C9 . . 119.9(5)
O1 C12 Cd1 . . 64.2(2)
O2 C12 Cd1 . . 59.0(2)
C9 C12 Cd1 . . 170.7(3)
N3 C13 C14 . . 124.0(5)
N3 C13 H13A . . 118.0
C14 C13 H13A . . 118.0
C15 C14 C13 . . 119.2(5)
C15 C14 H14A . . 120.4
C13 C14 H14A . . 120.4
C14 C15 C16 . . 117.6(4)
C14 C15 C18 . . 120.5(4)
C16 C15 C18 . . 121.8(4)
C15 C16 C17 . . 119.2(4)
C15 C16 H16A . . 120.4
C17 C16 H16A . . 120.4
N3 C17 C16 . . 123.4(4)
N3 C17 H17A . . 118.3
C16 C17 H17A . . 118.3
C19 C18 C23 . . 115.8(4)
C19 C18 C15 . . 124.9(4)
C23 C18 C15 . . 119.1(4)
C18 C19 C20 . . 123.4(4)
C18 C19 N4 . . 120.7(4)
C20 C19 N4 . . 115.8(4)
C21 C20 C19 . . 119.5(4)
C21 C20 H20A . . 120.2
C19 C20 H20A . . 120.2
C20 C21 C22 . . 119.2(4)
C20 C21 C24 . . 119.5(4)
C22 C21 C24 . . 121.3(5)
C21 C22 C23 . . 119.8(5)
C21 C22 H22A . . 120.1
C23 C22 H22A . . 120.1
C18 C23 C22 . . 122.2(5)
C18 C23 H23A . . 118.9
C22 C23 H23A . . 118.9
O5 C24 O6 . . 121.8(4)
O5 C24 C21 . . 119.4(5)
O6 C24 C21 . . 118.8(5)
O5 C24 Cd1 . 4_676 63.3(2)
O6 C24 Cd1 . 4_676 58.7(2)
C21 C24 Cd1 . 4_676 174.5(4)
O9 C25 N5 . . 122.7(18)
O9 C25 H25A . . 118.6
N5 C25 H25A . . 118.6
O9 C25A N5 . . 145(3)
O9 C25A H25B . . 107.5
N5 C25A H25B . . 107.5
N5 C26 H26A . . 109.5
N5 C26 H26B . . 109.5
H26A C26 H26B . . 109.5
N5 C26 H26C . . 109.5
H26A C26 H26C . . 109.5
H26B C26 H26C . . 109.5
N5 C26A H26D . . 109.5
N5 C26A H26E . . 109.5
H26D C26A H26E . . 109.5
N5 C26A H26F . . 109.5
H26D C26A H26F . . 109.5
H26E C26A H26F . . 109.5
N5 C27 H27A . . 109.5
N5 C27 H27B . . 109.5
H27A C27 H27B . . 109.5
N5 C27 H27C . . 109.5
H27A C27 H27C . . 109.5
H27B C27 H27C . . 109.5
N5 C27A H27D . . 109.5
N5 C27A H27E . . 109.5
H27D C27A H27E . . 109.5
N5 C27A H27F . . 109.5
H27D C27A H27F . . 109.5
H27E C27A H27F . . 109.5

loop_
_geom_bond_atom_site_label_1
_geom_bond_atom_site_label_2
_geom_bond_site_symmetry_2
_geom_bond_distance
Cd1 N3 . 2.318(4)
Cd1 O6 4_475 2.339(4)
Cd1 N1 4_565 2.344(4)
Cd1 O2 . 2.372(3)
Cd1 O9 . 2.386(5)
Cd1 O5 4_475 2.438(3)
Cd1 O1 . 2.484(3)
Cd1 C24 4_475 2.729(4)
Cd1 C12 . 2.759(5)
O1 C12 . 1.232(6)
O2 C12 . 1.241(6)
O3 N2 . 1.204(7)
O4 N2 . 1.227(7)
O5 C24 . 1.240(6)
O6 C24 . 1.255(6)
O7 N4 . 1.200(8)
O8 N4 . 1.187(7)
O9 C25A . 1.154(17)
O9 C25 . 1.255(15)
N1 C5 . 1.324(6)
N1 C1 . 1.330(6)
N2 C7 . 1.477(7)
N3 C13 . 1.321(6)
N3 C17 . 1.321(6)
N4 C19 . 1.469(7)
N5 C25A . 1.387(17)
N5 C27 . 1.442(16)
N5 C26A . 1.485(16)
N5 C25 . 1.504(17)
N5 C26 . 1.528(17)
N5 C27A . 1.560(17)
C1 C2 . 1.370(7)
C1 H1A . 0.9500
C2 C3 . 1.369(7)
C2 H2A . 0.9500
C3 C4 . 1.367(7)
C3 C6 . 1.495(6)
C4 C5 . 1.379(7)
C4 H4A . 0.9500
C5 H5A . 0.9500
C6 C7 . 1.366(7)
C6 C11 . 1.382(7)
C7 C8 . 1.377(6)
C8 C9 . 1.363(7)
C8 H8A . 0.9500
C9 C10 . 1.376(7)
C9 C12 . 1.503(6)
C10 C11 . 1.388(7)
C10 H10A . 0.9500
C11 H11A . 0.9500
C13 C14 . 1.373(7)
C13 H13A . 0.9500
C14 C15 . 1.367(7)
C14 H14A . 0.9500
C15 C16 . 1.372(6)
C15 C18 . 1.480(6)
C16 C17 . 1.381(6)
C16 H16A . 0.9500
C17 H17A . 0.9500
C18 C19 . 1.373(6)
C18 C23 . 1.378(7)
C19 C20 . 1.385(6)
C20 C21 . 1.365(7)
C20 H20A . 0.9500
C21 C22 . 1.376(7)
C21 C24 . 1.496(6)
C22 C23 . 1.395(7)
C22 H22A . 0.9500
C23 H23A . 0.9500
C25 H25A . 0.9500
C25A H25B . 0.9500
C26 H26A . 0.9800
C26 H26B . 0.9800
C26 H26C . 0.9800
C26A H26D . 0.9800
C26A H26E . 0.9800
C26A H26F . 0.9800
C27 H27A . 0.9800
C27 H27B . 0.9800
C27 H27C . 0.9800
C27A H27D . 0.9800
C27A H27E . 0.9800
C27A H27F . 0.9800

loop_
_geom_torsion_atom_site_label_1
_geom_torsion_atom_site_label_2
_geom_torsion_atom_site_label_3
_geom_torsion_atom_site_label_4
_geom_torsion_site_symmetry_1
_geom_torsion
C5 N1 C1 C2 . 0.5(8)
Cd1 N1 C1 C2 4_566 -171.8(4)
N1 C1 C2 C3 . -0.6(9)
C1 C2 C3 C4 . 0.4(9)
C1 C2 C3 C6 . 177.0(5)
C2 C3 C4 C5 . -0.2(9)
C6 C3 C4 C5 . -176.8(6)
C1 N1 C5 C4 . -0.2(9)
Cd1 N1 C5 C4 4_566 172.1(5)
C3 C4 C5 N1 . 0.1(11)
C4 C3 C6 C7 . -115.7(7)
C2 C3 C6 C7 . 67.9(8)
C4 C3 C6 C11 . 70.0(8)
C2 C3 C6 C11 . -106.4(7)
C11 C6 C7 C8 . 0.2(8)
C3 C6 C7 C8 . -174.2(5)
C11 C6 C7 N2 . -177.9(6)
C3 C6 C7 N2 . 7.7(8)
O3 N2 C7 C6 . 34.2(8)
O4 N2 C7 C6 . -143.2(6)
O3 N2 C7 C8 . -144.1(6)
O4 N2 C7 C8 . 38.6(8)
C6 C7 C8 C9 . -0.9(8)
N2 C7 C8 C9 . 177.2(5)
C7 C8 C9 C10 . 0.3(8)
C7 C8 C9 C12 . 177.7(4)
C8 C9 C10 C11 . 0.9(9)
C12 C9 C10 C11 . -176.4(6)
C7 C6 C11 C10 . 1.0(10)
C3 C6 C11 C10 . 175.8(6)
C9 C10 C11 C6 . -1.6(11)
Cd1 O1 C12 O2 . 9.8(5)
Cd1 O1 C12 C9 . -169.8(4)
Cd1 O2 C12 O1 . -10.3(5)
Cd1 O2 C12 C9 . 169.3(4)
C8 C9 C12 O1 . -2.1(7)
C10 C9 C12 O1 . 175.2(5)
C8 C9 C12 O2 . 178.3(5)
C10 C9 C12 O2 . -4.4(7)
C17 N3 C13 C14 . 2.7(10)
Cd1 N3 C13 C14 . -169.2(6)
N3 C13 C14 C15 . -3.1(12)
C13 C14 C15 C16 . 1.2(10)
C13 C14 C15 C18 . 177.2(6)
C14 C15 C16 C17 . 0.7(9)
C18 C15 C16 C17 . -175.2(5)
C13 N3 C17 C16 . -0.6(9)
Cd1 N3 C17 C16 . 171.0(5)
C15 C16 C17 N3 . -1.1(9)
C14 C15 C18 C19 . 52.4(8)
C16 C15 C18 C19 . -131.7(6)
C14 C15 C18 C23 . -121.3(7)
C16 C15 C18 C23 . 54.5(8)
C23 C18 C19 C20 . 1.0(8)
C15 C18 C19 C20 . -173.0(5)
C23 C18 C19 N4 . -175.2(6)
C15 C18 C19 N4 . 10.8(9)
O8 N4 C19 C18 . -147.9(7)
O7 N4 C19 C18 . 34.4(10)
O8 N4 C19 C20 . 35.6(10)
O7 N4 C19 C20 . -142.1(7)
C18 C19 C20 C21 . 0.6(8)
N4 C19 C20 C21 . 176.9(5)
C19 C20 C21 C22 . -1.6(8)
C19 C20 C21 C24 . 178.9(5)
C20 C21 C22 C23 . 1.1(9)
C24 C21 C22 C23 . -179.4(6)
C19 C18 C23 C22 . -1.4(10)
C15 C18 C23 C22 . 172.9(6)
C21 C22 C23 C18 . 0.4(11)
Cd1 O5 C24 O6 4_676 5.7(5)
Cd1 O5 C24 C21 4_676 -174.6(4)
Cd1 O6 C24 O5 4_676 -5.9(6)
Cd1 O6 C24 C21 4_676 174.3(4)
C20 C21 C24 O5 . 7.6(8)
C22 C21 C24 O5 . -171.9(6)
C20 C21 C24 O6 . -172.7(5)
C22 C21 C24 O6 . 7.9(8)
Cd1 O9 C25 N5 . 94(2)
C27 N5 C25 O9 . -177(2)
C26 N5 C25 O9 . 12(3)
Cd1 O9 C25A N5 . -82(6)
C26A N5 C25A O9 . 156(6)
C27A N5 C25A O9 . -29(6)

_cod_database_fobs_code 2021444
